data_7235860
loop_
_publ_author_name
'Vo, Thao T.'
'Shreeve, Jean'ne M.'

_publ_section_title
;
 1,1-Diamino-2,2-dinitroethene (FOX-7) and
 1-amino-1-hydrazino-2,2-dinitroethene (HFOX) as amphot\`eres: bases with
 strong acids
;
_journal_issue 16
_journal_name_full 'Journal of Materials Chemistry A'
_journal_page_first 8756
_journal_paper_doi 10.1039/C4TA07098D
_journal_volume 3
_journal_year 2015
_chemical_formula_moiety 'C2 H6 N5 O4 1+, C1 F3 O3 S1 1-, C2 H3 N1'
_chemical_formula_sum 'C5 H9 F3 N6 O7 S'
_chemical_formula_weight 354.24
_chemical_name_systematic
; 
 2,2-dinitroacetohydrazonammonium trifluoromethanesulfonate acetonitrile 
;
_space_group_IT_number 2
_space_group_name_Hall '-P 1'
_space_group_name_H-M_alt 'P -1'
_symmetry_cell_setting triclinic
_symmetry_space_group_name_H-M 'P -1'
_atom_sites_solution_hydrogens geom
_atom_sites_solution_primary direct
_atom_sites_solution_secondary difmap
_audit_creation_date 2012-05-08
_audit_creation_method 'from SHELXTL CIF, local template and enCIFer'
_audit_update_record
;
2014-06-13 deposited with the CCDC.
2015-01-15 downloaded from the CCDC.
;
_cell_angle_alpha 111.318(2)
_cell_angle_beta 93.653(2)
_cell_angle_gamma 102.778(2)
_cell_formula_units_Z 2
_cell_length_a 6.2235(9)
_cell_length_b 10.5855(15)
_cell_length_c 11.8361(17)
_cell_measurement_temperature 150(2)
_cell_volume 699.44(17)
_computing_cell_refinement 'Bruker APEX2 v2010.3-0 (Bruker, 2009)'
_computing_data_collection 'Bruker APEX2 v2010.3-0 (Bruker, 2009)'
_computing_data_reduction
;
Bruker SAINT v7.68A (Bruker, 2009), Bruker XPREP v2008/2 (Bruker, 2008)
;
_computing_molecular_graphics 'Bruker SHELXTL v2008/4 (Bruker, 2008)'
_computing_publication_material 'Bruker SHELXTL v2008/4 (Bruker, 2008)'
_computing_structure_refinement 'Bruker SHELXTL v2008/4 (Bruker, 2008)'
_computing_structure_solution 'Bruker SHELXTL v2008/4 (Bruker, 2008)'
_diffrn_ambient_temperature 150(2)
_diffrn_measured_fraction_theta_full 0.977
_diffrn_measured_fraction_theta_max 0.977
_diffrn_measurement_device_type 'Bruker SMART APEX II CCD'
_diffrn_measurement_method '\w scans'
_diffrn_radiation_monochromator graphite
_diffrn_radiation_source 'fine focus sealed tube'
_diffrn_radiation_type MoK\a
_diffrn_radiation_wavelength 0.71073
_diffrn_reflns_av_R_equivalents 0.0169
_diffrn_reflns_av_sigmaI/netI 0.0234
_diffrn_reflns_limit_h_max 7
_diffrn_reflns_limit_h_min -7
_diffrn_reflns_limit_k_max 12
_diffrn_reflns_limit_k_min -13
_diffrn_reflns_limit_l_max 14
_diffrn_reflns_limit_l_min -14
_diffrn_reflns_number 6266
_diffrn_reflns_theta_full 26.47
_diffrn_reflns_theta_max 26.47
_diffrn_reflns_theta_min 1.87
_exptl_absorpt_coefficient_mu 0.313
_exptl_absorpt_correction_T_max 0.9258
_exptl_absorpt_correction_T_min 0.8344
_exptl_absorpt_correction_type multi-scan
_exptl_absorpt_process_details 'SADABS v2008/1 (Bruker, 2008)'
_exptl_crystal_colour colorless
_exptl_crystal_density_diffrn 1.682
_exptl_crystal_density_method 'not measured'
_exptl_crystal_description irregular
_exptl_crystal_F_000 360
_exptl_crystal_size_max 0.60
_exptl_crystal_size_mid 0.27
_exptl_crystal_size_min 0.25
_refine_diff_density_max 0.587
_refine_diff_density_min -0.375
_refine_diff_density_rms 0.052
_refine_ls_extinction_method none
_refine_ls_goodness_of_fit_ref 1.039
_refine_ls_hydrogen_treatment mixed
_refine_ls_matrix_type full
_refine_ls_number_parameters 215
_refine_ls_number_reflns 2825
_refine_ls_number_restraints 0
_refine_ls_restrained_S_all 1.039
_refine_ls_R_factor_all 0.0388
_refine_ls_R_factor_gt 0.0338
_refine_ls_shift/su_max 0.001
_refine_ls_shift/su_mean 0.000
_refine_ls_structure_factor_coef Fsqd
_refine_ls_weighting_details 'calc w=1/[\s^2^(Fo^2^)+(0.0500P)^2^+0.2732P] where P=(Fo^2^+2Fc^2^)/3'
_refine_ls_weighting_scheme calc
_refine_ls_wR_factor_gt 0.0875
_refine_ls_wR_factor_ref 0.0910
_reflns_number_gt 2487
_reflns_number_total 2825
_reflns_threshold_expression I>2\s(I)
_cod_data_source_file c4ta07098d2.cif
_cod_data_source_block shrv192
_cod_depositor_comments
;
The following automatic conversions were performed:

data item '_symmetry_cell_setting' value 'Triclinic' was changed to
'triclinic' in accordance with the
/home/saulius/struct/COD-crude-data/automatic-downloads/DataCite-retrospective/RSC/depositions/lib/dictionaries/cif_core.dic
dictionary named 'cif_core.dic' version 2.4.2 last updated on
2011-04-26.

Automatic conversion script
Id: cif_fix_values 6909 2019-04-08 15:41:33Z antanas 
;
_cod_original_sg_symbol_H-M P-1
_cod_database_code 7235860

loop_
_symmetry_equiv_pos_as_xyz
'x, y, z'
'-x, -y, -z'

loop_
_atom_site_label
_atom_site_type_symbol
_atom_site_fract_x
_atom_site_fract_y
_atom_site_fract_z
_atom_site_U_iso_or_equiv
_atom_site_adp_type
_atom_site_occupancy
_atom_site_symmetry_multiplicity
_atom_site_calc_flag
_atom_site_refinement_flags
C1 C 0.4443(3) 0.46417(17) 0.76176(15) 0.0232(3) Uani 1 1 d .
H1 H 0.4492 0.3848 0.7878 0.028 Uiso 1 1 calc R
C2 C 0.5815(3) 0.60001(16) 0.86199(14) 0.0196(3) Uani 1 1 d .
N3 N 0.2052(2) 0.46959(15) 0.74307(14) 0.0277(3) Uani 1 1 d .
O4 O 0.1068(2) 0.46770(16) 0.82792(14) 0.0421(4) Uani 1 1 d .
O5 O 0.1307(2) 0.47577(17) 0.64887(14) 0.0436(4) Uani 1 1 d .
N6 N 0.5274(3) 0.43469(17) 0.63947(14) 0.0324(4) Uani 1 1 d .
O7 O 0.4458(3) 0.31569(16) 0.56321(14) 0.0587(5) Uani 1 1 d .
O8 O 0.6618(3) 0.52628(18) 0.62543(13) 0.0472(4) Uani 1 1 d .
N9 N 0.7242(3) 0.58442(17) 0.94071(14) 0.0255(3) Uani 1 1 d .
H9A H 0.731(3) 0.502(2) 0.9287(19) 0.031 Uiso 1 1 d .
H9B H 0.812(4) 0.654(2) 0.996(2) 0.031 Uiso 1 1 d .
N10 N 0.5354(2) 0.71066(14) 0.85573(12) 0.0219(3) Uani 1 1 d .
N11 N 0.6708(3) 0.83968(15) 0.95101(14) 0.0215(3) Uani 1 1 d .
H11C H 0.814(4) 0.845(2) 0.9563(18) 0.026 Uiso 1 1 d .
H11B H 0.649(3) 0.905(2) 0.9314(18) 0.026 Uiso 1 1 d .
H11A H 0.624(3) 0.850(2) 1.0218(19) 0.026 Uiso 1 1 d .
C12 C 0.3003(3) 0.9125(2) 1.32857(16) 0.0329(4) Uani 1 1 d .
F13 F 0.1775(3) 0.82159(16) 1.36708(11) 0.0578(4) Uani 1 1 d .
F14 F 0.5125(2) 0.93317(14) 1.37176(11) 0.0505(3) Uani 1 1 d .
F15 F 0.2465(3) 1.03276(14) 1.37475(12) 0.0584(4) Uani 1 1 d .
S16 S 0.25865(6) 0.84542(4) 1.16152(3) 0.01912(12) Uani 1 1 d .
O17 O 0.02440(19) 0.82653(13) 1.12848(11) 0.0283(3) Uani 1 1 d .
O18 O 0.4046(2) 0.95625(12) 1.13706(11) 0.0274(3) Uani 1 1 d .
O19 O 0.3329(2) 0.71882(13) 1.12568(12) 0.0318(3) Uani 1 1 d .
C21 C 0.1151(3) 0.82112(19) 0.76132(17) 0.0297(4) Uani 1 1 d .
C20 C 0.1515(4) 0.7719(2) 0.63448(19) 0.0485(6) Uani 1 1 d .
H20A H 0.3007 0.7562 0.6304 0.058 Uiso 1 1 calc R
H20B H 0.1393 0.8427 0.6010 0.058 Uiso 1 1 calc R
H20C H 0.0390 0.6837 0.5863 0.058 Uiso 1 1 calc R
N22 N 0.0869(3) 0.86050(19) 0.86016(15) 0.0375(4) Uani 1 1 d .

loop_
_atom_site_aniso_label
_atom_site_aniso_U_11
_atom_site_aniso_U_22
_atom_site_aniso_U_33
_atom_site_aniso_U_23
_atom_site_aniso_U_13
_atom_site_aniso_U_12
C1 0.0282(9) 0.0161(8) 0.0248(8) 0.0074(6) -0.0001(6) 0.0066(6)
C2 0.0195(7) 0.0166(7) 0.0225(8) 0.0077(6) 0.0044(6) 0.0042(6)
N3 0.0250(7) 0.0181(7) 0.0344(8) 0.0079(6) -0.0016(6) 0.0002(6)
O4 0.0341(8) 0.0398(8) 0.0490(9) 0.0163(7) 0.0133(6) 0.0026(6)
O5 0.0355(8) 0.0498(9) 0.0442(8) 0.0204(7) -0.0098(6) 0.0093(7)
N6 0.0384(9) 0.0305(9) 0.0261(8) 0.0050(7) 0.0025(6) 0.0157(7)
O7 0.0964(14) 0.0291(8) 0.0352(8) -0.0046(7) 0.0077(8) 0.0165(8)
O8 0.0394(8) 0.0562(10) 0.0357(8) 0.0110(7) 0.0129(6) 0.0020(7)
N9 0.0281(8) 0.0153(7) 0.0304(8) 0.0075(6) -0.0042(6) 0.0054(6)
N10 0.0234(7) 0.0148(7) 0.0255(7) 0.0063(5) 0.0009(5) 0.0044(5)
N11 0.0235(7) 0.0141(7) 0.0266(7) 0.0075(6) 0.0030(6) 0.0049(5)
C12 0.0410(11) 0.0267(9) 0.0243(9) 0.0079(7) 0.0009(7) 0.0002(8)
F13 0.0710(9) 0.0611(9) 0.0331(7) 0.0255(6) 0.0076(6) -0.0109(7)
F14 0.0478(7) 0.0563(8) 0.0364(7) 0.0187(6) -0.0173(5) -0.0023(6)
F15 0.0830(10) 0.0395(8) 0.0359(7) -0.0068(6) 0.0083(6) 0.0205(7)
S16 0.0227(2) 0.0132(2) 0.0204(2) 0.00657(15) 0.00035(14) 0.00326(14)
O17 0.0224(6) 0.0266(6) 0.0322(7) 0.0099(5) -0.0018(5) 0.0036(5)
O18 0.0288(6) 0.0213(6) 0.0329(7) 0.0151(5) 0.0022(5) 0.0011(5)
O19 0.0407(7) 0.0180(6) 0.0370(7) 0.0086(5) 0.0038(6) 0.0125(5)
C21 0.0265(9) 0.0264(9) 0.0355(10) 0.0137(8) 0.0045(7) 0.0027(7)
C20 0.0690(16) 0.0369(12) 0.0347(11) 0.0127(9) 0.0153(10) 0.0042(11)
N22 0.0328(9) 0.0422(10) 0.0365(10) 0.0137(8) 0.0085(7) 0.0099(7)

loop_
_atom_type_symbol
_atom_type_description
_atom_type_scat_dispersion_real
_atom_type_scat_dispersion_imag
_atom_type_scat_source
C C 0.0033 0.0016 'International Tables Vol C Tables 4.2.6.8 and 6.1.1.4'
H H 0.0000 0.0000 'International Tables Vol C Tables 4.2.6.8 and 6.1.1.4'
N N 0.0061 0.0033 'International Tables Vol C Tables 4.2.6.8 and 6.1.1.4'
O O 0.0106 0.0060 'International Tables Vol C Tables 4.2.6.8 and 6.1.1.4'
F F 0.0171 0.0103 'International Tables Vol C Tables 4.2.6.8 and 6.1.1.4'
S S 0.1246 0.1234 'International Tables Vol C Tables 4.2.6.8 and 6.1.1.4'

loop_
_geom_angle_atom_site_label_1
_geom_angle_atom_site_label_2
_geom_angle_atom_site_label_3
_geom_angle
N3 C1 C2 109.80(13)
N3 C1 N6 107.87(13)
C2 C1 N6 113.06(14)
N3 C1 H1 108.7
C2 C1 H1 108.7
N6 C1 H1 108.7
N10 C2 N9 131.67(16)
N10 C2 C1 113.51(14)
N9 C2 C1 114.81(14)
O5 N3 O4 126.67(16)
O5 N3 C1 119.00(15)
O4 N3 C1 114.32(14)
O8 N6 O7 126.33(18)
O8 N6 C1 119.30(15)
O7 N6 C1 114.37(17)
C2 N9 H9A 117.4(14)
C2 N9 H9B 120.5(14)
H9A N9 H9B 122(2)
C2 N10 N11 112.75(13)
N10 N11 H11C 112.9(13)
N10 N11 H11B 106.1(14)
H11C N11 H11B 108.1(19)
N10 N11 H11A 109.9(14)
H11C N11 H11A 111.7(18)
H11B N11 H11A 107.8(18)
F15 C12 F13 108.67(17)
F15 C12 F14 108.49(16)
F13 C12 F14 107.91(16)
F15 C12 S16 110.85(13)
F13 C12 S16 110.85(13)
F14 C12 S16 109.99(13)
O17 S16 O19 115.82(8)
O17 S16 O18 115.24(7)
O19 S16 O18 112.79(8)
O17 S16 C12 103.69(8)
O19 S16 C12 104.22(8)
O18 S16 C12 103.00(8)
N22 C21 C20 179.4(2)
C21 C20 H20A 109.5
C21 C20 H20B 109.5
H20A C20 H20B 109.5
C21 C20 H20C 109.5
H20A C20 H20C 109.5
H20B C20 H20C 109.5

loop_
_geom_bond_atom_site_label_1
_geom_bond_atom_site_label_2
_geom_bond_distance
C1 N3 1.507(2)
C1 C2 1.514(2)
C1 N6 1.516(2)
C1 H1 1.0000
C2 N10 1.292(2)
C2 N9 1.325(2)
N3 O5 1.209(2)
N3 O4 1.213(2)
N6 O8 1.202(2)
N6 O7 1.221(2)
N9 H9A 0.84(2)
N9 H9B 0.83(2)
N10 N11 1.4482(19)
N11 H11C 0.88(2)
N11 H11B 0.84(2)
N11 H11A 0.88(2)
C12 F15 1.318(2)
C12 F13 1.325(2)
C12 F14 1.326(2)
C12 S16 1.8202(18)
S16 O17 1.4352(12)
S16 O19 1.4404(12)
S16 O18 1.4473(12)
C21 N22 1.130(2)
C21 C20 1.450(3)
C20 H20A 0.9800
C20 H20B 0.9800
C20 H20C 0.9800

loop_
_geom_hbond_atom_site_label_D
_geom_hbond_atom_site_label_H
_geom_hbond_atom_site_label_A
_geom_hbond_distance_DH
_geom_hbond_distance_HA
_geom_hbond_distance_DA
_geom_hbond_angle_DHA
_geom_hbond_site_symmetry_A
N9 H9A O19 0.84(2) 2.12(2) 2.945(2) 166(2) 2_667
N9 H9B O17 0.83(2) 2.03(2) 2.865(2) 179(2) 1_655
N11 H11A O18 0.88(2) 2.19(2) 2.917(2) 140.0(17) .
N11 H11B O18 0.84(2) 1.99(2) 2.828(2) 172.7(19) 2_677
N11 H11C N22 0.88(2) 2.12(2) 2.861(2) 142.7(17) 1_655

loop_
_geom_torsion_atom_site_label_1
_geom_torsion_atom_site_label_2
_geom_torsion_atom_site_label_3
_geom_torsion_atom_site_label_4
_geom_torsion
N3 C1 C2 N10 -42.01(19)
N6 C1 C2 N10 78.50(18)
N3 C1 C2 N9 137.17(15)
N6 C1 C2 N9 -102.31(17)
C2 C1 N3 O5 110.94(17)
N6 C1 N3 O5 -12.7(2)
C2 C1 N3 O4 -68.78(18)
N6 C1 N3 O4 167.61(15)
N3 C1 N6 O8 109.22(18)
C2 C1 N6 O8 -12.4(2)
N3 C1 N6 O7 -70.51(19)
C2 C1 N6 O7 167.88(16)
N9 C2 N10 N11 2.0(3)
C1 C2 N10 N11 -179.02(13)
F15 C12 S16 O17 -60.81(16)
F13 C12 S16 O17 59.96(16)
F14 C12 S16 O17 179.21(12)
F15 C12 S16 O19 177.57(14)
F13 C12 S16 O19 -61.65(16)
F14 C12 S16 O19 57.60(15)
F15 C12 S16 O18 59.63(16)
F13 C12 S16 O18 -179.60(14)
F14 C12 S16 O18 -60.35(14)
